data_7225530
loop_
_publ_author_name
'Paul, Aparup'
'Mistri, Soumen'
'Bhunia, Apurba'
'Manna, Soumen'
'Puschmann, Horst'
'Manna, Subal Chandra'

_publ_section_title
;
 Synthesis, crystal structure, DFT / TDDFT calculation, photophysical
 properties and DNA binding studies of morpholino moiety ligand based two
 Cu(II) complexes in combination with carboxylates
;
_journal_name_full 'RSC Adv.'
_journal_paper_doi 10.1039/C6RA05570B
_journal_year 2016
_chemical_formula_moiety 'C23 H26 Cu N2 O4'
_chemical_formula_sum 'C23 H26 Cu N2 O4'
_chemical_formula_weight 458.00
_chemical_name_systematic
;
 ?
;
_space_group_crystal_system monoclinic
_space_group_IT_number 14
_space_group_name_Hall '-P 2ybc'
_space_group_name_H-M_alt 'P 1 21/c 1'
_symmetry_space_group_name_Hall '-P 2ybc'
_symmetry_space_group_name_H-M 'P 1 21/c 1'
_atom_sites_solution_hydrogens geom
_atom_sites_solution_primary iterative
_audit_creation_date 2014-03-06
_audit_creation_method
;
Olex2 1.2-ac21
(compiled 2014.02.17 svn.r2891 for OlexSys, GUI svn.r3563)
;
_audit_update_record
;
2015-06-05 deposited with the CCDC.
2016-06-10 downloaded from the CCDC.
;
_cell_angle_alpha 90
_cell_angle_beta 114.260(4)
_cell_angle_gamma 90
_cell_formula_units_Z 4
_cell_length_a 10.2427(3)
_cell_length_b 24.3438(6)
_cell_length_c 9.3982(4)
_cell_measurement_reflns_used 6522
_cell_measurement_temperature 120(2)
_cell_measurement_theta_max 30.4660
_cell_measurement_theta_min 1.7150
_cell_volume 2136.46(14)
_computing_cell_refinement
;
CrysAlisPro, Agilent Technologies,
Version 1.171.37.31 (release 14-01-2014 CrysAlis171 .NET)
(compiled Jan 14 2014,18:38:05)
;
_computing_data_collection
;
CrysAlisPro, Agilent Technologies,
Version 1.171.37.31 (release 14-01-2014 CrysAlis171 .NET)
(compiled Jan 14 2014,18:38:05)
;
_computing_data_reduction
;
CrysAlisPro, Agilent Technologies,
Version 1.171.37.31 (release 14-01-2014 CrysAlis171 .NET)
(compiled Jan 14 2014,18:38:05)
;
_computing_molecular_graphics 'Olex2 (Dolomanov et al., 2009)'
_computing_publication_material 'Olex2 (Dolomanov et al., 2009)'
_computing_structure_refinement 'ShelXL (Sheldrick, 2008)'
_computing_structure_solution 'olex2.solve (Bourhis et al., 2013)'
_diffrn_ambient_temperature 120(2)
_diffrn_detector 'CCD plate'
_diffrn_detector_area_resol_mean 16.1511
_diffrn_detector_type Sapphire3
_diffrn_measured_fraction_theta_full 1.000
_diffrn_measured_fraction_theta_max 0.998
_diffrn_measurement_details
;
  1 omega  -29.00    8.00   1.0000   14.2250
omega____ theta____ kappa____ phi______ frames
    -       21.7633  119.0000  -41.3172 37

  2 omega  -16.00   94.00   1.0000   14.2250
omega____ theta____ kappa____ phi______ frames
    -       21.7633   19.0000   30.0000 110

  3 omega  -16.00   94.00   1.0000   14.2250
omega____ theta____ kappa____ phi______ frames
    -       21.7633   19.0000  120.0000 110

  4 omega  -90.00   -3.00   1.0000   14.2250
omega____ theta____ kappa____ phi______ frames
    -      -21.1383  -57.0000 -150.0000 87

  5 omega  -96.00  -65.00   1.0000   14.2250
omega____ theta____ kappa____ phi______ frames
    -      -21.1383  178.0000 -180.0000 31
;
_diffrn_measurement_device 'four-circle diffractometer'
_diffrn_measurement_device_type 'Xcalibur, Sapphire3'
_diffrn_measurement_method '\w scans'
_diffrn_orient_matrix_UB_11 -0.0341968000
_diffrn_orient_matrix_UB_12 0.0104678000
_diffrn_orient_matrix_UB_13 -0.0770220000
_diffrn_orient_matrix_UB_21 -0.0676527000
_diffrn_orient_matrix_UB_22 -0.0032158000
_diffrn_orient_matrix_UB_23 0.0030141000
_diffrn_orient_matrix_UB_31 0.0051955000
_diffrn_orient_matrix_UB_32 0.0270002000
_diffrn_orient_matrix_UB_33 0.0301652000
_diffrn_radiation_monochromator graphite
_diffrn_radiation_probe x-ray
_diffrn_radiation_type MoK\a
_diffrn_radiation_wavelength 0.71073
_diffrn_reflns_av_R_equivalents 0.0318
_diffrn_reflns_av_unetI/netI 0.0309
_diffrn_reflns_Laue_measured_fraction_full 1.000
_diffrn_reflns_Laue_measured_fraction_max 0.998
_diffrn_reflns_limit_h_max 13
_diffrn_reflns_limit_h_min -13
_diffrn_reflns_limit_k_max 31
_diffrn_reflns_limit_k_min -32
_diffrn_reflns_limit_l_max 12
_diffrn_reflns_limit_l_min -11
_diffrn_reflns_number 17742
_diffrn_reflns_point_group_measured_fraction_full 1.000
_diffrn_reflns_point_group_measured_fraction_max 0.998
_diffrn_reflns_theta_full 26.000
_diffrn_reflns_theta_max 28.497
_diffrn_reflns_theta_min 2.181
_diffrn_source 'Enhance (Mo) X-ray Source'
_exptl_absorpt_coefficient_mu 1.054
_exptl_absorpt_correction_T_max 1.00000
_exptl_absorpt_correction_T_min 0.67839
_exptl_absorpt_correction_type multi-scan
_exptl_absorpt_process_details
;
CrysAlisPro, Agilent Technologies,
Version 1.171.37.31 (release 14-01-2014 CrysAlis171 .NET)
(compiled Jan 14 2014,18:38:05)
Empirical absorption correction using spherical harmonics,
 implemented in SCALE3 ABSPACK scaling algorithm.
Empirical absorption correction using spherical harmonics,
 implemented in SCALE3 ABSPACK scaling algorithm.
;
_exptl_crystal_colour 'dark green'
_exptl_crystal_colour_modifier dark
_exptl_crystal_colour_primary green
_exptl_crystal_density_diffrn 1.424
_exptl_crystal_description block
_exptl_crystal_F_000 956
_exptl_crystal_recrystallization_method 'The material was recrystallised from water by slow evaporation'
_exptl_crystal_size_max 0.3836
_exptl_crystal_size_mid 0.2545
_exptl_crystal_size_min 0.1138
_refine_diff_density_max 0.578
_refine_diff_density_min -0.410
_refine_diff_density_rms 0.063
_refine_ls_extinction_method none
_refine_ls_goodness_of_fit_ref 1.023
_refine_ls_hydrogen_treatment constr
_refine_ls_matrix_type full
_refine_ls_number_parameters 271
_refine_ls_number_reflns 5408
_refine_ls_number_restraints 0
_refine_ls_restrained_S_all 1.023
_refine_ls_R_factor_all 0.0417
_refine_ls_R_factor_gt 0.0343
_refine_ls_shift/su_max 0.001
_refine_ls_shift/su_mean 0.000
_refine_ls_structure_factor_coef Fsqd
_refine_ls_weighting_details
;
 w=1/[\s^2^(Fo^2^)+(0.0335P)^2^+1.6211P]
 where P=(Fo^2^+2Fc^2^)/3
;
_refine_ls_weighting_scheme calc
_refine_ls_wR_factor_gt 0.0782
_refine_ls_wR_factor_ref 0.0816
_reflns_Friedel_coverage 0.000
_reflns_number_gt 4714
_reflns_number_total 5408
_reflns_threshold_expression 'I > 2\s(I)'
_cod_data_source_file c6ra05570b2.cif
_cod_data_source_block icvu_185
_cod_original_cell_volume 2136.45(13)
_cod_database_code 7225530
_shelxl_version_number 2013-2
_chemical_oxdiff_formula C23H27CuN3O3
_shelx_space_group_comment
;
The symmetry employed for this shelxl refinement is uniquely defined
by the following loop, which should always be used as a source of
symmetry information in preference to the above space-group names.
They are only intended as comments.
;
_reflns_odcompleteness_completeness 99.98
_reflns_odcompleteness_iscentric 1
_reflns_odcompleteness_theta 26.32
_olex2_refinement_description
;
1. Fixed Uiso
 At 1.2 times of:
  All C(H) groups, All C(H,H) groups
2.a Secondary CH2 refined with riding coordinates:
 C8(H8A,H8B), C9(H9A,H9B), C10(H10A,H10B), C11(H11A,H11B), C12(H12A,H12B),
 C13(H13A,H13B), C14(H14A,H14B)
2.b Aromatic/amide H refined with riding coordinates:
 C2(H2), C3(H3), C4(H4), C5(H5), C7(H7), C21(H21), C22(H22), C24(H24),
 C25(H25), C26(H26), C27(H27), C28(H28)
;
_olex2_computing_structure_refinement_long 'ShelXL (Sheldrick, 2008)'

loop_
_space_group_symop_operation_xyz
'x, y, z'
'-x, y+1/2, -z+1/2'
'-x, -y, -z'
'x, -y-1/2, z-1/2'

loop_
_atom_site_label
_atom_site_type_symbol
_atom_site_fract_x
_atom_site_fract_y
_atom_site_fract_z
_atom_site_U_iso_or_equiv
_atom_site_adp_type
_atom_site_occupancy
_atom_site_site_symmetry_order
_atom_site_calc_flag
_atom_site_refinement_flags_posn
Cu1 Cu 0.55126(2) 0.16352(2) 0.92028(2) 0.01634(7) Uani 1 1 d .
O1 O 0.37895(13) 0.19113(5) 0.92153(16) 0.0246(3) Uani 1 1 d .
O2 O 0.56906(12) 0.10828(5) 1.08497(14) 0.0191(3) Uani 1 1 d .
O3 O 0.77142(13) 0.15260(5) 1.13749(15) 0.0227(3) Uani 1 1 d .
O4 O 0.38956(17) 0.03415(6) 0.63482(17) 0.0383(4) Uani 1 1 d .
N1 N 0.59722(15) 0.23035(6) 0.83984(18) 0.0192(3) Uani 1 1 d .
N2 N 0.61620(15) 0.11372(6) 0.77615(17) 0.0196(3) Uani 1 1 d .
C1 C 0.31328(17) 0.23636(7) 0.8549(2) 0.0187(3) Uani 1 1 d .
C2 C 0.17479(19) 0.24688(8) 0.8495(2) 0.0252(4) Uani 1 1 d .
H2 H 0.1341 0.2216 0.8968 0.030 Uiso 1 1 calc R
C3 C 0.09847(19) 0.29294(8) 0.7771(2) 0.0261(4) Uani 1 1 d .
H3 H 0.0047 0.2982 0.7718 0.031 Uiso 1 1 calc R
C4 C 0.1563(2) 0.33193(8) 0.7114(2) 0.0276(4) Uani 1 1 d .
H4 H 0.1028 0.3636 0.6618 0.033 Uiso 1 1 calc R
C5 C 0.2918(2) 0.32406(7) 0.7193(2) 0.0244(4) Uani 1 1 d .
H5 H 0.3328 0.3512 0.6774 0.029 Uiso 1 1 calc R
C6 C 0.37160(18) 0.27640(7) 0.78858(19) 0.0180(3) Uani 1 1 d .
C7 C 0.51279(18) 0.27190(7) 0.7911(2) 0.0190(3) Uani 1 1 d .
H7 H 0.5467 0.3025 0.7532 0.023 Uiso 1 1 calc R
C8 C 0.74223(19) 0.23414(8) 0.8439(2) 0.0262(4) Uani 1 1 d .
H8A H 0.8137 0.2292 0.9526 0.031 Uiso 1 1 calc R
H8B H 0.7560 0.2712 0.8087 0.031 Uiso 1 1 calc R
C9 C 0.7672(2) 0.19133(9) 0.7410(2) 0.0294(4) Uani 1 1 d .
H9A H 0.8625 0.1978 0.7407 0.035 Uiso 1 1 calc R
H9B H 0.6947 0.1964 0.6328 0.035 Uiso 1 1 calc R
C10 C 0.7604(2) 0.13212(8) 0.7896(2) 0.0266(4) Uani 1 1 d .
H10A H 0.7907 0.1077 0.7244 0.032 Uiso 1 1 calc R
H10B H 0.8301 0.1275 0.8993 0.032 Uiso 1 1 calc R
C11 C 0.5102(2) 0.11729(9) 0.6106(2) 0.0277(4) Uani 1 1 d .
H11A H 0.5488 0.0986 0.5426 0.033 Uiso 1 1 calc R
H11B H 0.4933 0.1563 0.5786 0.033 Uiso 1 1 calc R
C12 C 0.3711(2) 0.09084(9) 0.5912(2) 0.0331(5) Uani 1 1 d .
H12A H 0.3311 0.1105 0.6565 0.040 Uiso 1 1 calc R
H12B H 0.3017 0.0941 0.4810 0.040 Uiso 1 1 calc R
C13 C 0.4865(2) 0.03046(8) 0.7959(2) 0.0301(4) Uani 1 1 d .
H13A H 0.4993 -0.0086 0.8285 0.036 Uiso 1 1 calc R
H13B H 0.4457 0.0501 0.8604 0.036 Uiso 1 1 calc R
C14 C 0.6294(2) 0.05495(7) 0.8226(2) 0.0253(4) Uani 1 1 d .
H14A H 0.6946 0.0517 0.9345 0.030 Uiso 1 1 calc R
H14B H 0.6719 0.0342 0.7616 0.030 Uiso 1 1 calc R
C20 C 0.70057(17) 0.11786(7) 1.17442(19) 0.0159(3) Uani 1 1 d .
C21 C 0.76479(18) 0.08783(7) 1.3243(2) 0.0177(3) Uani 1 1 d .
H21 H 0.7139 0.0581 1.3433 0.021 Uiso 1 1 calc R
C22 C 0.89251(18) 0.10170(7) 1.4331(2) 0.0177(3) Uani 1 1 d .
H22 H 0.9411 0.1308 1.4079 0.021 Uiso 1 1 calc R
C23 C 0.96608(17) 0.07678(7) 1.58766(19) 0.0180(3) Uani 1 1 d .
C24 C 1.07662(19) 0.10590(8) 1.7026(2) 0.0242(4) Uani 1 1 d .
H24 H 1.1058 0.1402 1.6773 0.029 Uiso 1 1 calc R
C25 C 1.1445(2) 0.08561(9) 1.8528(2) 0.0314(5) Uani 1 1 d .
H25 H 1.2190 0.1060 1.9302 0.038 Uiso 1 1 calc R
C26 C 1.1032(2) 0.03546(9) 1.8896(2) 0.0335(5) Uani 1 1 d .
H26 H 1.1484 0.0217 1.9930 0.040 Uiso 1 1 calc R
C27 C 0.9960(2) 0.00514(8) 1.7759(2) 0.0297(4) Uani 1 1 d .
H27 H 0.9695 -0.0297 1.8014 0.036 Uiso 1 1 calc R
C28 C 0.9272(2) 0.02552(7) 1.6251(2) 0.0222(4) Uani 1 1 d .
H28 H 0.8539 0.0047 1.5476 0.027 Uiso 1 1 calc R

loop_
_atom_site_aniso_label
_atom_site_aniso_U_11
_atom_site_aniso_U_22
_atom_site_aniso_U_33
_atom_site_aniso_U_23
_atom_site_aniso_U_13
_atom_site_aniso_U_12
Cu1 0.01462(10) 0.01394(10) 0.02265(12) 0.00558(8) 0.00986(8) 0.00289(7)
O1 0.0204(6) 0.0220(6) 0.0378(8) 0.0134(6) 0.0184(6) 0.0082(5)
O2 0.0168(6) 0.0174(6) 0.0202(6) 0.0042(5) 0.0046(5) 0.0000(4)
O3 0.0227(6) 0.0229(6) 0.0205(6) 0.0046(5) 0.0070(5) -0.0045(5)
O4 0.0435(9) 0.0338(8) 0.0257(7) 0.0001(6) 0.0022(6) -0.0153(7)
N1 0.0177(7) 0.0191(7) 0.0233(7) 0.0055(6) 0.0110(6) 0.0003(5)
N2 0.0197(7) 0.0200(7) 0.0196(7) 0.0018(6) 0.0085(6) 0.0030(6)
C1 0.0181(8) 0.0195(8) 0.0184(8) 0.0008(7) 0.0074(6) 0.0041(6)
C2 0.0206(8) 0.0265(9) 0.0316(10) 0.0034(8) 0.0139(8) 0.0051(7)
C3 0.0195(8) 0.0310(10) 0.0244(9) -0.0043(8) 0.0055(7) 0.0101(7)
C4 0.0295(10) 0.0239(9) 0.0240(9) 0.0020(8) 0.0053(8) 0.0146(8)
C5 0.0305(9) 0.0189(8) 0.0217(9) 0.0041(7) 0.0088(7) 0.0061(7)
C6 0.0195(8) 0.0172(8) 0.0150(8) 0.0004(6) 0.0048(6) 0.0038(6)
C7 0.0214(8) 0.0178(8) 0.0186(8) 0.0034(7) 0.0090(7) -0.0001(6)
C8 0.0182(8) 0.0245(9) 0.0379(11) 0.0090(8) 0.0134(8) -0.0006(7)
C9 0.0240(9) 0.0367(11) 0.0352(11) 0.0065(9) 0.0197(8) -0.0002(8)
C10 0.0224(9) 0.0307(10) 0.0328(10) 0.0014(8) 0.0175(8) 0.0048(7)
C11 0.0310(10) 0.0319(10) 0.0188(9) 0.0022(8) 0.0089(8) -0.0006(8)
C12 0.0302(10) 0.0370(11) 0.0235(10) 0.0065(9) 0.0023(8) -0.0043(8)
C13 0.0382(11) 0.0218(9) 0.0244(10) 0.0013(8) 0.0069(8) -0.0057(8)
C14 0.0311(10) 0.0184(8) 0.0253(9) -0.0001(7) 0.0104(8) 0.0064(7)
C20 0.0185(8) 0.0129(7) 0.0164(8) -0.0007(6) 0.0070(6) 0.0020(6)
C21 0.0211(8) 0.0146(8) 0.0184(8) 0.0027(6) 0.0090(7) 0.0004(6)
C22 0.0199(8) 0.0173(8) 0.0169(8) 0.0003(6) 0.0086(6) 0.0003(6)
C23 0.0170(8) 0.0233(8) 0.0162(8) 0.0000(7) 0.0093(6) 0.0042(6)
C24 0.0200(8) 0.0315(10) 0.0208(9) -0.0017(8) 0.0080(7) 0.0005(7)
C25 0.0230(9) 0.0481(13) 0.0188(9) -0.0049(9) 0.0041(7) 0.0066(9)
C26 0.0355(11) 0.0455(13) 0.0175(9) 0.0075(9) 0.0088(8) 0.0226(9)
C27 0.0424(11) 0.0238(9) 0.0271(10) 0.0078(8) 0.0184(9) 0.0138(8)
C28 0.0267(9) 0.0209(8) 0.0203(9) 0.0000(7) 0.0111(7) 0.0060(7)

loop_
_atom_type_symbol
_atom_type_description
_atom_type_scat_dispersion_real
_atom_type_scat_dispersion_imag
_atom_type_scat_source
C C 0.0033 0.0016 'International Tables Vol C Tables 4.2.6.8 and 6.1.1.4'
H H 0.0000 0.0000 'International Tables Vol C Tables 4.2.6.8 and 6.1.1.4'
Cu Cu 0.3201 1.2651 'International Tables Vol C Tables 4.2.6.8 and 6.1.1.4'
N N 0.0061 0.0033 'International Tables Vol C Tables 4.2.6.8 and 6.1.1.4'
O O 0.0106 0.0060 'International Tables Vol C Tables 4.2.6.8 and 6.1.1.4'

loop_
_exptl_crystal_face_index_h
_exptl_crystal_face_index_k
_exptl_crystal_face_index_l
_exptl_crystal_face_perp_dist
_exptl_oxdiff_crystal_face_indexfrac_h
_exptl_oxdiff_crystal_face_indexfrac_k
_exptl_oxdiff_crystal_face_indexfrac_l
_exptl_oxdiff_crystal_face_x
_exptl_oxdiff_crystal_face_y
_exptl_oxdiff_crystal_face_z
-13 -10 0 0.0569 -12.6133 -10.2718 0.1249 0.3142 0.8867 -0.3391
13 10 0 0.0568 12.6061 10.3079 -0.1184 -0.3141 -0.8863 0.3402
-3 17 11 0.1417 -3.4590 16.5568 11.4889 -0.5933 0.2154 0.7756
0 34 0 0.1161 0.1196 34.3196 -0.1091 0.3636 -0.1188 0.9240
4 -7 -13 0.1701 3.9064 -6.5698 -12.8748 0.7893 -0.2820 -0.5455
0 -34 0 0.1121 -0.2300 -34.2988 0.4715 -0.3875 0.1273 -0.9130
-3 -21 10 0.1332 -3.2238 -20.9001 10.4076 -0.9101 0.3167 -0.2671
2 -5 -1 0.1206 1.9984 -4.9990 -0.9989 -0.0437 -0.1221 -0.1547
-2 5 1 0.1206 -1.9984 4.9990 0.9989 0.0437 0.1221 0.1547

loop_
_geom_angle_atom_site_label_1
_geom_angle_atom_site_label_2
_geom_angle_atom_site_label_3
_geom_angle
_geom_angle_publ_flag
O1 Cu1 O2 91.30(5) y
O1 Cu1 N1 94.65(6) y
O1 Cu1 N2 138.22(6) y
O2 Cu1 N2 99.05(5) y
N1 Cu1 O2 155.37(6) y
N1 Cu1 N2 92.34(6) y
C1 O1 Cu1 126.38(11) ?
C20 O2 Cu1 97.02(10) ?
C12 O4 C13 108.43(15) ?
C7 N1 Cu1 124.42(12) ?
C7 N1 C8 118.88(15) ?
C8 N1 Cu1 116.61(11) ?
C10 N2 Cu1 109.43(11) ?
C11 N2 Cu1 110.41(11) ?
C11 N2 C10 109.94(15) ?
C14 N2 Cu1 112.18(11) ?
C14 N2 C10 107.20(14) ?
C14 N2 C11 107.61(14) ?
O1 C1 C2 118.55(16) ?
O1 C1 C6 124.32(15) ?
C6 C1 C2 117.13(15) ?
C1 C2 H2 119.3 ?
C3 C2 C1 121.33(18) ?
C3 C2 H2 119.3 ?
C2 C3 H3 119.4 ?
C2 C3 C4 121.10(17) ?
C4 C3 H3 119.4 ?
C3 C4 H4 120.4 ?
C5 C4 C3 119.12(17) ?
C5 C4 H4 120.4 ?
C4 C5 H5 119.4 ?
C4 C5 C6 121.30(18) ?
C6 C5 H5 119.4 ?
C1 C6 C7 122.90(15) ?
C5 C6 C1 119.96(16) ?
C5 C6 C7 117.13(16) ?
N1 C7 C6 126.07(16) ?
N1 C7 H7 117.0 ?
C6 C7 H7 117.0 ?
N1 C8 H8A 109.2 ?
N1 C8 H8B 109.2 ?
N1 C8 C9 111.95(15) ?
H8A C8 H8B 107.9 ?
C9 C8 H8A 109.2 ?
C9 C8 H8B 109.2 ?
C8 C9 H9A 108.6 ?
C8 C9 H9B 108.6 ?
C8 C9 C10 114.84(16) ?
H9A C9 H9B 107.5 ?
C10 C9 H9A 108.6 ?
C10 C9 H9B 108.6 ?
N2 C10 C9 115.02(15) ?
N2 C10 H10A 108.5 ?
N2 C10 H10B 108.5 ?
C9 C10 H10A 108.5 ?
C9 C10 H10B 108.5 ?
H10A C10 H10B 107.5 ?
N2 C11 H11A 109.6 ?
N2 C11 H11B 109.6 ?
N2 C11 C12 110.45(16) ?
H11A C11 H11B 108.1 ?
C12 C11 H11A 109.6 ?
C12 C11 H11B 109.6 ?
O4 C12 C11 111.77(17) ?
O4 C12 H12A 109.3 ?
O4 C12 H12B 109.3 ?
C11 C12 H12A 109.3 ?
C11 C12 H12B 109.3 ?
H12A C12 H12B 107.9 ?
O4 C13 H13A 109.5 ?
O4 C13 H13B 109.5 ?
O4 C13 C14 110.88(17) ?
H13A C13 H13B 108.1 ?
C14 C13 H13A 109.5 ?
C14 C13 H13B 109.5 ?
N2 C14 C13 111.60(15) ?
N2 C14 H14A 109.3 ?
N2 C14 H14B 109.3 ?
C13 C14 H14A 109.3 ?
C13 C14 H14B 109.3 ?
H14A C14 H14B 108.0 ?
O2 C20 C21 118.07(15) ?
O3 C20 O2 120.87(15) ?
O3 C20 C21 121.04(15) ?
C20 C21 H21 119.4 ?
C22 C21 C20 121.21(15) ?
C22 C21 H21 119.4 ?
C21 C22 H22 116.6 ?
C21 C22 C23 126.83(16) ?
C23 C22 H22 116.6 ?
C24 C23 C22 118.73(16) ?
C24 C23 C28 118.88(16) ?
C28 C23 C22 122.37(16) ?
C23 C24 H24 119.5 ?
C25 C24 C23 121.09(19) ?
C25 C24 H24 119.5 ?
C24 C25 H25 120.2 ?
C26 C25 C24 119.58(19) ?
C26 C25 H25 120.2 ?
C25 C26 H26 119.9 ?
C25 C26 C27 120.28(18) ?
C27 C26 H26 119.9 ?
C26 C27 H27 119.9 ?
C26 C27 C28 120.26(19) ?
C28 C27 H27 119.9 ?
C23 C28 H28 120.1 ?
C27 C28 C23 119.88(18) ?
C27 C28 H28 120.1 ?

loop_
_geom_bond_atom_site_label_1
_geom_bond_atom_site_label_2
_geom_bond_distance
_geom_bond_publ_flag
Cu1 O1 1.8931(12) y
Cu1 O2 2.0013(12) y
Cu1 N1 1.9320(14) y
Cu1 N2 2.1183(15) y
O1 C1 1.308(2) ?
O2 C20 1.283(2) ?
O3 C20 1.253(2) ?
O4 C12 1.430(3) ?
O4 C13 1.432(2) ?
N1 C7 1.286(2) ?
N1 C8 1.473(2) ?
N2 C10 1.498(2) ?
N2 C11 1.489(2) ?
N2 C14 1.486(2) ?
C1 C2 1.422(2) ?
C1 C6 1.415(2) ?
C2 H2 0.9500 ?
C2 C3 1.376(3) ?
C3 H3 0.9500 ?
C3 C4 1.390(3) ?
C4 H4 0.9500 ?
C4 C5 1.373(3) ?
C5 H5 0.9500 ?
C5 C6 1.414(2) ?
C6 C7 1.441(2) ?
C7 H7 0.9500 ?
C8 H8A 0.9900 ?
C8 H8B 0.9900 ?
C8 C9 1.513(3) ?
C9 H9A 0.9900 ?
C9 H9B 0.9900 ?
C9 C10 1.522(3) ?
C10 H10A 0.9900 ?
C10 H10B 0.9900 ?
C11 H11A 0.9900 ?
C11 H11B 0.9900 ?
C11 C12 1.505(3) ?
C12 H12A 0.9900 ?
C12 H12B 0.9900 ?
C13 H13A 0.9900 ?
C13 H13B 0.9900 ?
C13 C14 1.503(3) ?
C14 H14A 0.9900 ?
C14 H14B 0.9900 ?
C20 C21 1.480(2) ?
C21 H21 0.9500 ?
C21 C22 1.331(2) ?
C22 H22 0.9500 ?
C22 C23 1.465(2) ?
C23 C24 1.395(2) ?
C23 C28 1.398(3) ?
C24 H24 0.9500 ?
C24 C25 1.383(3) ?
C25 H25 0.9500 ?
C25 C26 1.381(3) ?
C26 H26 0.9500 ?
C26 C27 1.389(3) ?
C27 H27 0.9500 ?
C27 C28 1.390(3) ?
C28 H28 0.9500 ?

loop_
_geom_torsion_atom_site_label_1
_geom_torsion_atom_site_label_2
_geom_torsion_atom_site_label_3
_geom_torsion_atom_site_label_4
_geom_torsion
Cu1 O1 C1 C2 171.45(13)
Cu1 O1 C1 C6 -9.4(3)
Cu1 O2 C20 O3 -1.75(17)
Cu1 O2 C20 C21 176.56(13)
Cu1 N1 C7 C6 0.5(3)
Cu1 N1 C8 C9 63.87(18)
Cu1 N2 C10 C9 -60.11(18)
Cu1 N2 C11 C12 -67.93(18)
Cu1 N2 C14 C13 66.36(17)
O1 C1 C2 C3 -178.12(17)
O1 C1 C6 C5 -179.89(17)
O1 C1 C6 C7 -1.5(3)
O2 Cu1 O1 C1 168.26(15)
O2 C20 C21 C22 -169.42(16)
O3 C20 C21 C22 8.9(3)
O4 C13 C14 N2 59.4(2)
N1 Cu1 O1 C1 12.19(16)
N1 C8 C9 C10 -63.3(2)
N2 Cu1 O1 C1 -86.58(17)
N2 C11 C12 O4 -59.7(2)
C1 C2 C3 C4 -2.4(3)
C1 C6 C7 N1 6.2(3)
C2 C1 C6 C5 -0.7(3)
C2 C1 C6 C7 177.71(17)
C2 C3 C4 C5 0.1(3)
C3 C4 C5 C6 1.9(3)
C4 C5 C6 C1 -1.6(3)
C4 C5 C6 C7 179.95(17)
C5 C6 C7 N1 -175.38(18)
C6 C1 C2 C3 2.6(3)
C7 N1 C8 C9 -119.40(18)
C8 N1 C7 C6 -175.93(17)
C8 C9 C10 N2 65.8(2)
C10 N2 C11 C12 171.23(16)
C10 N2 C14 C13 -173.49(16)
C11 N2 C10 C9 61.3(2)
C11 N2 C14 C13 -55.3(2)
C12 O4 C13 C14 -60.1(2)
C13 O4 C12 C11 60.8(2)
C14 N2 C10 C9 177.99(16)
C14 N2 C11 C12 54.8(2)
C20 C21 C22 C23 177.89(16)
C21 C22 C23 C24 -161.17(18)
C21 C22 C23 C28 17.2(3)
C22 C23 C24 C25 176.50(17)
C22 C23 C28 C27 -176.73(17)
C23 C24 C25 C26 0.6(3)
C24 C23 C28 C27 1.7(3)
C24 C25 C26 C27 1.1(3)
C25 C26 C27 C28 -1.4(3)
C26 C27 C28 C23 -0.1(3)
C28 C23 C24 C25 -2.0(3)
